data_2014427
loop_
_publ_author_name
'Ilia A. Guzei'
'Curtis J. Czerwinski'

_publ_section_title
;
 (\h^6^-Biphenyl)tricarbonylchromium and
 \m-(\h^6^:\h^6^)-biphenyl-bis(tricarbonylchromium)
;
_journal_issue 12
_journal_name_full 'Acta Crystallographica Section C'
_journal_page_first m615
_journal_page_last m617
_journal_paper_doi 10.1107/S0108270104025958
_journal_volume 60
_journal_year 2004
_chemical_formula_iupac '[Cr2 (C12 H10) (C O)6]'
_chemical_formula_moiety 'C18 H10 Cr2 O6'
_chemical_formula_sum 'C18 H10 Cr2 O6'
_chemical_formula_weight 426.26
_chemical_name_systematic
;
[\m-(\h^6^:\h^6^)-biphenyl]bis(tricarbonylchromium)
;
_space_group_IT_number 14
_symmetry_cell_setting monoclinic
_symmetry_space_group_name_Hall '-P 2ybc'
_symmetry_space_group_name_H-M 'P 1 21/c 1'
_atom_sites_solution_hydrogens geom
_atom_sites_solution_primary direct
_atom_sites_solution_secondary difmap
_cell_angle_alpha 90.00
_cell_angle_beta 104.875(2)
_cell_angle_gamma 90.00
_cell_formula_units_Z 2
_cell_length_a 10.7256(12)
_cell_length_b 10.6894(12)
_cell_length_c 7.1789(8)
_cell_measurement_reflns_used 4396
_cell_measurement_temperature 100(2)
_cell_measurement_theta_max 25
_cell_measurement_theta_min 2
_cell_volume 795.48(15)
_computing_cell_refinement 'SAINT (Bruker, 2000--2003)'
_computing_data_collection 'SMART (Bruker, 2000--2003)'
_computing_data_reduction SAINT
_computing_molecular_graphics SHELXTL
_computing_publication_material SHELXTL
_computing_structure_refinement SHELXTL
_computing_structure_solution 'SHELXTL (Bruker, 2000--2003)'
_diffrn_ambient_temperature 100(2)
_diffrn_detector_area_resol_mean n/a
_diffrn_measured_fraction_theta_full 0.985
_diffrn_measured_fraction_theta_max 0.985
_diffrn_measurement_device_type 'Bruker CCD 1000 area detector'
_diffrn_measurement_method '0.2 degree \w scans'
_diffrn_radiation_monochromator graphite
_diffrn_radiation_source 'fine-focus sealed tube'
_diffrn_radiation_type MoK\a
_diffrn_radiation_wavelength 0.71073
_diffrn_reflns_av_R_equivalents 0.0250
_diffrn_reflns_av_sigmaI/netI 0.0242
_diffrn_reflns_limit_h_max 14
_diffrn_reflns_limit_h_min -14
_diffrn_reflns_limit_k_max 13
_diffrn_reflns_limit_k_min -14
_diffrn_reflns_limit_l_max 9
_diffrn_reflns_limit_l_min -9
_diffrn_reflns_number 7141
_diffrn_reflns_theta_full 28.29
_diffrn_reflns_theta_max 28.29
_diffrn_reflns_theta_min 2.74
_diffrn_standards_decay_% <1
_diffrn_standards_interval_count n/a
_diffrn_standards_interval_time n/a
_diffrn_standards_number n/a
_exptl_absorpt_coefficient_mu 1.400
_exptl_absorpt_correction_T_max 0.6708
_exptl_absorpt_correction_T_min 0.6254
_exptl_absorpt_correction_type multi-scan
_exptl_absorpt_process_details
;
SADABS  (Bruker-AXS, 2003)
;
_exptl_crystal_colour orange
_exptl_crystal_density_diffrn 1.780
_exptl_crystal_density_meas ?
_exptl_crystal_density_method none
_exptl_crystal_description block
_exptl_crystal_F_000 428
_exptl_crystal_size_max 0.37
_exptl_crystal_size_mid 0.32
_exptl_crystal_size_min 0.31
_refine_diff_density_max 0.511
_refine_diff_density_min -0.348
_refine_ls_extinction_method none
_refine_ls_goodness_of_fit_ref 1.089
_refine_ls_hydrogen_treatment constr
_refine_ls_matrix_type full
_refine_ls_number_parameters 118
_refine_ls_number_reflns 1943
_refine_ls_number_restraints 0
_refine_ls_restrained_S_all 1.089
_refine_ls_R_factor_all 0.0344
_refine_ls_R_factor_gt 0.0323
_refine_ls_shift/su_max 0.000
_refine_ls_shift/su_mean 0.000
_refine_ls_structure_factor_coef Fsqd
_refine_ls_weighting_details 'calc w=1/[\s^2^(Fo^2^)+(0.0539P)^2^+0.5575P] where P=(Fo^2^+2Fc^2^)/3'
_refine_ls_weighting_scheme calc
_refine_ls_wR_factor_gt 0.0892
_refine_ls_wR_factor_ref 0.0911
_reflns_number_gt 1838
_reflns_number_total 1943
_reflns_threshold_expression I>2\s(I)
_cod_data_source_file av1212.cif
_cod_data_source_block III
_cod_depositor_comments
;
The following automatic conversions were performed:

'_exptl_crystal_density_meas' value 'not measured' was changed to '?'
- the value is perceived as not measured.

Automatic conversion script
Id: cif_fix_values 3008 2015-01-20 13:52:24Z robertas 
;
_cod_original_sg_symbol_H-M 'P 21/c'
_cod_database_code 2014427
_cod_database_fobs_code 2014427

loop_
_symmetry_equiv_pos_as_xyz
'x, y, z'
'-x, y+1/2, -z+1/2'
'-x, -y, -z'
'x, -y-1/2, z-1/2'

loop_
_atom_site_label
_atom_site_fract_x
_atom_site_fract_y
_atom_site_fract_z
_atom_site_U_iso_or_equiv
_atom_site_adp_type
_atom_site_calc_flag
_atom_site_refinement_flags
_atom_site_occupancy
_atom_site_disorder_assembly
_atom_site_disorder_group
_atom_site_type_symbol
Cr1 0.25978(2) -0.01521(3) 0.07603(4) 0.01094(12) Uani d . 1 . . Cr
O1 0.11777(15) -0.25967(14) -0.0045(2) 0.0278(3) Uani d . 1 . . O
O2 0.42707(13) -0.12917(14) 0.43620(19) 0.0230(3) Uani d . 1 . . O
O3 0.08368(12) 0.06744(13) 0.31644(19) 0.0205(3) Uani d . 1 . . O
C1 0.43330(16) 0.02590(16) -0.0326(3) 0.0129(3) Uani d . 1 . . C
C2 0.33848(17) -0.03262(17) -0.1802(2) 0.0146(3) Uani d . 1 . . C
H2 0.3604 -0.1051 -0.2415 0.018 Uiso calc R 1 . . H
C3 0.21096(18) 0.01520(17) -0.2385(3) 0.0153(4) Uani d . 1 . . C
H3 0.1481 -0.0264 -0.3363 0.018 Uiso calc R 1 . . H
C4 0.17704(17) 0.12335(17) -0.1528(3) 0.0173(4) Uani d . 1 . . C
H4 0.0920 0.1560 -0.1931 0.021 Uiso calc R 1 . . H
C5 0.27163(18) 0.18344(17) -0.0049(3) 0.0173(4) Uani d . 1 . . C
H5 0.2496 0.2569 0.0539 0.021 Uiso calc R 1 . . H
C6 0.39746(17) 0.13539(16) 0.0554(3) 0.0157(3) Uani d . 1 . . C
H6 0.4593 0.1761 0.1557 0.019 Uiso calc R 1 . . H
C7 0.17248(17) -0.16632(18) 0.0270(3) 0.0171(3) Uani d . 1 . . C
C8 0.36423(16) -0.08471(16) 0.2978(3) 0.0147(3) Uani d . 1 . . C
C9 0.15005(17) 0.03455(17) 0.2229(3) 0.0146(3) Uani d . 1 . . C

loop_
_atom_site_aniso_label
_atom_site_aniso_U_11
_atom_site_aniso_U_22
_atom_site_aniso_U_33
_atom_site_aniso_U_12
_atom_site_aniso_U_13
_atom_site_aniso_U_23
Cr1 0.01208(18) 0.01074(17) 0.01055(18) -0.00057(9) 0.00391(12) 0.00034(9)
O1 0.0341(8) 0.0177(7) 0.0298(8) -0.0092(6) 0.0050(6) 0.0013(6)
O2 0.0253(7) 0.0243(7) 0.0182(6) 0.0079(6) 0.0035(6) 0.0023(5)
O3 0.0183(6) 0.0262(7) 0.0186(6) 0.0023(5) 0.0076(5) 0.0000(5)
C1 0.0139(8) 0.0131(8) 0.0136(7) -0.0012(6) 0.0068(6) 0.0010(6)
C2 0.0179(8) 0.0155(8) 0.0124(8) -0.0014(6) 0.0072(7) -0.0007(6)
C3 0.0168(8) 0.0190(9) 0.0104(8) -0.0015(6) 0.0042(7) 0.0033(6)
C4 0.0177(8) 0.0173(8) 0.0177(8) 0.0023(6) 0.0060(7) 0.0072(7)
C5 0.0214(8) 0.0118(8) 0.0206(8) 0.0005(7) 0.0090(7) 0.0019(7)
C6 0.0172(8) 0.0120(8) 0.0192(8) -0.0036(6) 0.0069(7) -0.0013(6)
C7 0.0183(8) 0.0183(8) 0.0147(7) 0.0002(7) 0.0039(7) 0.0024(7)
C8 0.0158(8) 0.0130(8) 0.0173(8) 0.0008(6) 0.0078(6) -0.0010(6)
C9 0.0141(8) 0.0148(8) 0.0137(7) -0.0009(6) 0.0015(6) 0.0027(6)

loop_
_atom_type_symbol
_atom_type_description
_atom_type_scat_dispersion_real
_atom_type_scat_dispersion_imag
_atom_type_scat_source
C C 0.0033 0.0016 'International Tables Vol C Tables 4.2.6.8 and 6.1.1.4'
H H 0.0000 0.0000 'International Tables Vol C Tables 4.2.6.8 and 6.1.1.4'
O O 0.0106 0.0060 'International Tables Vol C Tables 4.2.6.8 and 6.1.1.4'
Cr Cr 0.3209 0.6236 'International Tables Vol C Tables 4.2.6.8 and 6.1.1.4'

loop_
_geom_angle_atom_site_label_1
_geom_angle_atom_site_label_2
_geom_angle_atom_site_label_3
_geom_angle_site_symmetry_1
_geom_angle_site_symmetry_3
_geom_angle
C9 Cr1 C8 . . 87.62(7)
C9 Cr1 C7 . . 89.69(8)
C8 Cr1 C7 . . 88.76(8)
C9 Cr1 C3 . . 121.50(8)
C8 Cr1 C3 . . 150.61(7)
C7 Cr1 C3 . . 87.61(7)
C9 Cr1 C5 . . 87.79(7)
C8 Cr1 C5 . . 123.22(7)
C7 Cr1 C5 . . 147.74(7)
C3 Cr1 C5 . . 66.72(7)
C9 Cr1 C6 . . 111.22(7)
C8 Cr1 C6 . . 94.73(7)
C7 Cr1 C6 . . 158.89(7)
C3 Cr1 C6 . . 79.15(7)
C5 Cr1 C6 . . 36.98(6)
C9 Cr1 C2 . . 158.42(7)
C8 Cr1 C2 . . 113.84(7)
C7 Cr1 C2 . . 92.89(7)
C3 Cr1 C2 . . 37.38(7)
C5 Cr1 C2 . . 78.66(7)
C6 Cr1 C2 . . 66.65(6)
C9 Cr1 C4 . . 92.17(7)
C8 Cr1 C4 . . 160.51(7)
C7 Cr1 C4 . . 110.73(7)
C3 Cr1 C4 . . 36.88(7)
C5 Cr1 C4 . . 37.35(7)
C6 Cr1 C4 . . 67.20(7)
C2 Cr1 C4 . . 66.90(7)
C9 Cr1 C1 . . 148.25(7)
C8 Cr1 C1 . . 90.27(7)
C7 Cr1 C1 . . 121.94(7)
C3 Cr1 C1 . . 67.34(7)
C5 Cr1 C1 . . 67.13(6)
C6 Cr1 C1 . . 37.42(6)
C2 Cr1 C1 . . 36.94(6)
C4 Cr1 C1 . . 79.71(6)
C2 C1 C6 . . 118.10(15)
C2 C1 C1 . 3_655 121.24(19)
C6 C1 C1 . 3_655 120.7(2)
C2 C1 Cr1 . . 70.83(10)
C6 C1 Cr1 . . 70.40(10)
C1 C1 Cr1 3_655 . 129.30(16)
C1 C2 C3 . . 121.03(16)
C1 C2 Cr1 . . 72.24(10)
C3 C2 Cr1 . . 70.80(10)
C1 C2 H2 . . 119.5
C3 C2 H2 . . 119.5
Cr1 C2 H2 . . 130.1
C4 C3 C2 . . 120.48(17)
C4 C3 Cr1 . . 72.09(10)
C2 C3 Cr1 . . 71.81(10)
C4 C3 H3 . . 119.8
C2 C3 H3 . . 119.8
Cr1 C3 H3 . . 128.6
C3 C4 C5 . . 119.05(16)
C3 C4 Cr1 . . 71.03(10)
C5 C4 Cr1 . . 71.06(10)
C3 C4 H4 . . 120.5
C5 C4 H4 . . 120.5
Cr1 C4 H4 . . 129.8
C6 C5 C4 . . 120.70(16)
C6 C5 Cr1 . . 71.56(10)
C4 C5 Cr1 . . 71.59(10)
C6 C5 H5 . . 119.6
C4 C5 H5 . . 119.6
Cr1 C5 H5 . . 129.7
C5 C6 C1 . . 120.63(16)
C5 C6 Cr1 . . 71.46(10)
C1 C6 Cr1 . . 72.18(10)
C5 C6 H6 . . 119.7
C1 C6 H6 . . 119.7
Cr1 C6 H6 . . 129.1
O1 C7 Cr1 . . 179.53(18)
O2 C8 Cr1 . . 178.63(16)
O3 C9 Cr1 . . 178.49(16)

loop_
_geom_bond_atom_site_label_1
_geom_bond_atom_site_label_2
_geom_bond_site_symmetry_2
_geom_bond_distance
_geom_bond_publ_flag
Cr1 C9 . 1.8484(18) y
Cr1 C8 . 1.8507(18) y
Cr1 C7 . 1.8549(19) y
Cr1 C3 . 2.2070(18) y
Cr1 C5 . 2.2137(18) y
Cr1 C6 . 2.2150(17) y
Cr1 C2 . 2.2201(17) y
Cr1 C4 . 2.2207(18) y
Cr1 C1 . 2.2384(17) y
O1 C7 . 1.150(2) ?
O2 C8 . 1.151(2) ?
O3 C9 . 1.152(2) ?
C1 C2 . 1.412(2) ?
C1 C6 . 1.429(2) ?
C1 C1 3_655 1.493(3) ?
C2 C3 . 1.419(3) ?
C2 H2 . 0.9500 ?
C3 C4 . 1.401(3) ?
C3 H3 . 0.9500 ?
C4 C5 . 1.420(3) ?
C4 H4 . 0.9500 ?
C5 C6 . 1.404(2) ?
C5 H5 . 0.9500 ?
C6 H6 . 0.9500 ?

loop_
_geom_torsion_atom_site_label_1
_geom_torsion_atom_site_label_2
_geom_torsion_atom_site_label_3
_geom_torsion_atom_site_label_4
_geom_torsion_site_symmetry_1
_geom_torsion_site_symmetry_4
_geom_torsion
C9 Cr1 C1 C2 . . -142.31(14)
C8 Cr1 C1 C2 . . 131.78(11)
C7 Cr1 C1 C2 . . 43.07(13)
C3 Cr1 C1 C2 . . -28.66(10)
C5 Cr1 C1 C2 . . -101.87(11)
C6 Cr1 C1 C2 . . -130.77(15)
C4 Cr1 C1 C2 . . -65.03(11)
C9 Cr1 C1 C6 . . -11.54(19)
C8 Cr1 C1 C6 . . -97.44(11)
C7 Cr1 C1 C6 . . 173.85(11)
C3 Cr1 C1 C6 . . 102.12(11)
C5 Cr1 C1 C6 . . 28.90(10)
C2 Cr1 C1 C6 . . 130.77(15)
C4 Cr1 C1 C6 . . 65.74(11)
C9 Cr1 C1 C1 . 3_655 102.5(2)
C8 Cr1 C1 C1 . 3_655 16.6(2)
C7 Cr1 C1 C1 . 3_655 -72.1(2)
C3 Cr1 C1 C1 . 3_655 -143.8(2)
C5 Cr1 C1 C1 . 3_655 143.0(2)
C6 Cr1 C1 C1 . 3_655 114.1(3)
C2 Cr1 C1 C1 . 3_655 -115.1(2)
C4 Cr1 C1 C1 . 3_655 179.8(2)
C6 C1 C2 C3 . . -0.5(3)
C1 C1 C2 C3 3_655 . 178.43(19)
Cr1 C1 C2 C3 . . 53.44(15)
C6 C1 C2 Cr1 . . -53.97(14)
C1 C1 C2 Cr1 3_655 . 125.0(2)
C9 Cr1 C2 C1 . . 119.0(2)
C8 Cr1 C2 C1 . . -54.61(12)
C7 Cr1 C2 C1 . . -144.53(11)
C3 Cr1 C2 C1 . . 133.21(15)
C5 Cr1 C2 C1 . . 66.87(10)
C6 Cr1 C2 C1 . . 30.08(10)
C4 Cr1 C2 C1 . . 104.13(11)
C9 Cr1 C2 C3 . . -14.2(2)
C8 Cr1 C2 C3 . . 172.18(11)
C7 Cr1 C2 C3 . . 82.25(11)
C5 Cr1 C2 C3 . . -66.34(11)
C6 Cr1 C2 C3 . . -103.13(11)
C4 Cr1 C2 C3 . . -29.08(10)
C1 Cr1 C2 C3 . . -133.21(15)
C1 C2 C3 C4 . . 1.2(3)
Cr1 C2 C3 C4 . . 55.32(15)
C1 C2 C3 Cr1 . . -54.09(15)
C9 Cr1 C3 C4 . . 42.05(14)
C8 Cr1 C3 C4 . . -146.56(15)
C7 Cr1 C3 C4 . . 130.23(12)
C5 Cr1 C3 C4 . . -29.72(10)
C6 Cr1 C3 C4 . . -66.30(11)
C2 Cr1 C3 C4 . . -131.86(16)
C1 Cr1 C3 C4 . . -103.53(12)
C9 Cr1 C3 C2 . . 173.91(10)
C8 Cr1 C3 C2 . . -14.7(2)
C7 Cr1 C3 C2 . . -97.91(11)
C5 Cr1 C3 C2 . . 102.14(11)
C6 Cr1 C3 C2 . . 65.56(11)
C4 Cr1 C3 C2 . . 131.86(16)
C1 Cr1 C3 C2 . . 28.33(10)
C2 C3 C4 C5 . . -0.9(3)
Cr1 C3 C4 C5 . . 54.30(15)
C2 C3 C4 Cr1 . . -55.19(15)
C9 Cr1 C4 C3 . . -145.14(12)
C8 Cr1 C4 C3 . . 125.9(2)
C7 Cr1 C4 C3 . . -54.65(12)
C5 Cr1 C4 C3 . . 131.36(16)
C6 Cr1 C4 C3 . . 102.71(12)
C2 Cr1 C4 C3 . . 29.45(10)
C1 Cr1 C4 C3 . . 65.77(11)
C9 Cr1 C4 C5 . . 83.50(11)
C8 Cr1 C4 C5 . . -5.5(3)
C7 Cr1 C4 C5 . . 173.99(11)
C3 Cr1 C4 C5 . . -131.36(16)
C6 Cr1 C4 C5 . . -28.65(10)
C2 Cr1 C4 C5 . . -101.91(11)
C1 Cr1 C4 C5 . . -65.59(11)
C3 C4 C5 C6 . . -0.1(3)
Cr1 C4 C5 C6 . . 54.17(15)
C3 C4 C5 Cr1 . . -54.28(15)
C9 Cr1 C5 C6 . . 130.80(11)
C8 Cr1 C5 C6 . . 45.10(13)
C7 Cr1 C5 C6 . . -143.28(14)
C3 Cr1 C5 C6 . . -103.34(12)
C2 Cr1 C5 C6 . . -66.08(11)
C4 Cr1 C5 C6 . . -132.71(16)
C1 Cr1 C5 C6 . . -29.23(10)
C9 Cr1 C5 C4 . . -96.49(11)
C8 Cr1 C5 C4 . . 177.81(10)
C7 Cr1 C5 C4 . . -10.57(19)
C3 Cr1 C5 C4 . . 29.37(11)
C6 Cr1 C5 C4 . . 132.71(16)
C2 Cr1 C5 C4 . . 66.63(11)
C1 Cr1 C5 C4 . . 103.48(12)
C4 C5 C6 C1 . . 0.8(3)
Cr1 C5 C6 C1 . . 54.99(15)
C4 C5 C6 Cr1 . . -54.18(15)
C2 C1 C6 C5 . . -0.5(3)
C1 C1 C6 C5 3_655 . -179.43(19)
Cr1 C1 C6 C5 . . -54.65(15)
C2 C1 C6 Cr1 . . 54.18(14)
C1 C1 C6 Cr1 3_655 . -124.8(2)
C9 Cr1 C6 C5 . . -54.24(12)
C8 Cr1 C6 C5 . . -143.52(11)
C7 Cr1 C6 C5 . . 117.6(2)
C3 Cr1 C6 C5 . . 65.52(11)
C2 Cr1 C6 C5 . . 102.53(12)
C4 Cr1 C6 C5 . . 28.92(11)
C1 Cr1 C6 C5 . . 132.25(16)
C9 Cr1 C6 C1 . . 173.52(11)
C8 Cr1 C6 C1 . . 84.24(11)
C7 Cr1 C6 C1 . . -14.6(2)
C3 Cr1 C6 C1 . . -66.73(11)
C5 Cr1 C6 C1 . . -132.25(16)
C2 Cr1 C6 C1 . . -29.71(10)
C4 Cr1 C6 C1 . . -103.32(12)
